data_7714144
loop_
_publ_author_name
'Tatarin, Sergei V.'
'Meshcheriakova, Elizaveta A.'
'Kozyukhin, Sergey'
'Emets, Victor'
'Bezzubov, Stanislav'

_publ_section_title
;
 Rational design of efficient photosensitizers based on cyclometalated
 iridium(III) complexes with 2-arylbenzimidazole and aromatic 1,3-diketone
 ligands
;
_journal_name_full 'Dalton Transactions'
_journal_paper_doi 10.1039/D3DT02789A
_journal_year 2023
_chemical_formula_moiety 'C76 H48 Cl2 F4 Ir2 N8, 4(C H Cl3)'
_chemical_formula_sum 'C80 H52 Cl14 F4 Ir2 N8'
_chemical_formula_weight 2081.99
_space_group_crystal_system monoclinic
_space_group_IT_number 15
_space_group_name_Hall '-C 2yc'
_space_group_name_H-M_alt 'C 1 2/c 1'
_atom_sites_solution_hydrogens geom
_atom_sites_solution_primary iterative
_audit_creation_date 2023-08-27
_audit_creation_method
;
Olex2 1.3
(compiled 2020.11.12 svn.r5f609507 for OlexSys, GUI svn.r6408)
;
_audit_update_record
;
2023-08-27 deposited with the CCDC.	2023-10-06 downloaded from the CCDC.
;
_cell_angle_alpha 90
_cell_angle_beta 99.107(2)
_cell_angle_gamma 90
_cell_formula_units_Z 4
_cell_length_a 20.4091(8)
_cell_length_b 15.0372(5)
_cell_length_c 25.0183(11)
_cell_measurement_reflns_used 9994
_cell_measurement_temperature 150.00
_cell_measurement_theta_max 29.78
_cell_measurement_theta_min 2.25
_cell_volume 7581.2(5)
_computing_cell_refinement 'SAINT V8.40A (Bruker, 2019)'
_computing_data_collection 'APEX3 v.2017.3_0 (Bruker AXS, 2017)'
_computing_data_reduction 'SAINT V8.40A (Bruker, 2019)'
_computing_molecular_graphics 'Olex2 1.3 (Dolomanov et al., 2009)'
_computing_publication_material 'Olex2 1.3 (Dolomanov et al., 2009)'
_computing_structure_refinement 'SHELXL 2018/3 (Sheldrick, 2015)'
_computing_structure_solution 'olex2.solve 1.3 (Bourhis et al., 2015)'
_diffrn_ambient_temperature 150.00
_diffrn_measured_fraction_theta_full 0.999
_diffrn_measured_fraction_theta_max 1.000
_diffrn_measurement_device_type 'Bruker SMART APEX II'
_diffrn_measurement_method \w-scan
_diffrn_radiation_monochromator graphite
_diffrn_radiation_type MoK\a
_diffrn_radiation_wavelength 0.71073
_diffrn_reflns_av_R_equivalents 0.0522
_diffrn_reflns_av_unetI/netI 0.0457
_diffrn_reflns_Laue_measured_fraction_full 0.999
_diffrn_reflns_Laue_measured_fraction_max 1.000
_diffrn_reflns_limit_h_max 27
_diffrn_reflns_limit_h_min -27
_diffrn_reflns_limit_k_max 20
_diffrn_reflns_limit_k_min -20
_diffrn_reflns_limit_l_max 33
_diffrn_reflns_limit_l_min -33
_diffrn_reflns_number 40903
_diffrn_reflns_point_group_measured_fraction_full 0.999
_diffrn_reflns_point_group_measured_fraction_max 1.000
_diffrn_reflns_theta_full 25.242
_diffrn_reflns_theta_max 28.699
_diffrn_reflns_theta_min 1.949
_diffrn_source_current 1.4
_diffrn_source_power 0.07
_diffrn_source_target Mo
_diffrn_source_type 'fine-focus sealed X-ray tube'
_diffrn_source_voltage 50.0
_diffrn_standards_number 0
_exptl_absorpt_coefficient_mu 4.063
_exptl_absorpt_correction_T_max 0.7462
_exptl_absorpt_correction_T_min 0.6233
_exptl_absorpt_correction_type multi-scan
_exptl_absorpt_process_details 'SADABS-2016/2 (Bruker,2016/2) was used for absorption correction'
_exptl_crystal_colour yellow
_exptl_crystal_colour_primary yellow
_exptl_crystal_density_diffrn 1.824
_exptl_crystal_description prism
_exptl_crystal_F_000 4064
_exptl_crystal_size_max 0.32
_exptl_crystal_size_mid 0.23
_exptl_crystal_size_min 0.2
_refine_diff_density_max 1.621
_refine_diff_density_min -1.727
_refine_diff_density_rms 0.158
_refine_ls_extinction_method none
_refine_ls_goodness_of_fit_ref 1.041
_refine_ls_hydrogen_treatment constr
_refine_ls_matrix_type full
_refine_ls_number_parameters 501
_refine_ls_number_reflns 9781
_refine_ls_number_restraints 6
_refine_ls_restrained_S_all 1.043
_refine_ls_R_factor_all 0.0536
_refine_ls_R_factor_gt 0.0406
_refine_ls_shift/su_max 0.002
_refine_ls_shift/su_mean 0.000
_refine_ls_structure_factor_coef Fsqd
_refine_ls_weighting_details 'w=1/[\s^2^(Fo^2^)+(0.0476P)^2^+65.8314P] where P=(Fo^2^+2Fc^2^)/3'
_refine_ls_weighting_scheme calc
_refine_ls_wR_factor_gt 0.1014
_refine_ls_wR_factor_ref 0.1092
_reflns_Friedel_coverage 0.000
_reflns_number_gt 8037
_reflns_number_total 9781
_reflns_threshold_expression 'I > 2\s(I)'
_cod_data_source_file d3dt02789a2.cif
_cod_data_source_block vm3
_cod_database_code 7714144
_shelx_shelxl_version_number 2018/3
_shelx_space_group_comment
;
The symmetry employed for this shelxl refinement is uniquely defined
by the following loop, which should always be used as a source of
symmetry information in preference to the above space-group names.
They are only intended as comments.
;
_shelx_estimated_absorpt_t_max 0.497
_shelx_estimated_absorpt_t_min 0.356
_olex2_refinement_description
;
1. Fixed Uiso
 At 1.2 times of:
  All C(H) groups, All C(H,H) groups
2. Restrained distances
 F1-C21
 1.35 with sigma of 0.02
 Cl06-C01H \\sim Cl1A-C01H
 with sigma of 0.02
 Cl2-C01H \\sim C01H-Cl06
 with sigma of 0.02
3. Restrained planarity
 C22, C21, C20, F1
 with sigma of 0.05
 F4, C1, C2, C3
 with sigma of 0.05
4. Uiso/Uaniso restraints and constraints
Uiso(Cl2) = Uiso(Cl1A)
Uiso(F4) = Uiso(F1)
5. Others
 Fixed Sof: Cl1B(0.8) F3(0.8) H23(0.2) H21(0.8) F2(0.8) H2(0.8) H4(0.2)
 H01H(0.8) H01A(0.2) F4(0.2) F1(0.2) Cl1A(0.2) ClA(0.8) Cl2(0.2)
6.a Ternary CH refined with riding coordinates:
 C01H(H01H), C01H(H01A), C01I(H01I)
6.b Aromatic/amide H refined with riding coordinates:
 C23(H23), C15(H15), C35(H35), C21(H21), C24(H24), C10(H10), C22(H22),
 C34(H34), C32(H32), C13(H13), C17(H17), C28(H28), C18(H18), C2(H2), C36(H36),
 C3(H3), C9(H9), C5(H5), C12(H12), C16(H16), C37(H37), C31(H31), C4(H4),
 C30(H30), C29(H29), C11(H11)
;
_olex2_submission_special_instructions 'No special instructions were received'

loop_
_space_group_symop_operation_xyz
'x, y, z'
'-x, y, -z+1/2'
'x+1/2, y+1/2, z'
'-x+1/2, y+1/2, -z+1/2'
'-x, -y, -z'
'x, -y, z-1/2'
'-x+1/2, -y+1/2, -z'
'x+1/2, -y+1/2, z-1/2'

loop_
_atom_site_label
_atom_site_type_symbol
_atom_site_fract_x
_atom_site_fract_y
_atom_site_fract_z
_atom_site_U_iso_or_equiv
_atom_site_adp_type
_atom_site_occupancy
_atom_site_site_symmetry_order
_atom_site_calc_flag
_atom_site_refinement_flags_posn
_atom_site_refinement_flags_adp
_atom_site_refinement_flags_occupancy
_atom_site_disorder_assembly
_atom_site_disorder_group
Ir1 Ir 0.52972(2) 0.26185(2) 0.68338(2) 0.01865(6) Uani 1 1 d . . . . .
Cl1 Cl 0.42190(5) 0.26315(7) 0.71835(5) 0.0220(2) Uani 1 1 d . . . . .
Cl03 Cl 0.32588(13) 0.02807(14) 0.40890(11) 0.0784(7) Uani 1 1 d . . . . .
Cl04 Cl 0.23916(11) 0.0774(2) 0.31146(10) 0.0783(7) Uani 1 1 d . . . . .
Cl05 Cl 0.20327(13) 0.12170(17) 0.41407(11) 0.0786(7) Uani 1 1 d . . . . .
Cl06 Cl 0.63262(15) 0.34764(16) 0.54399(10) 0.0782(7) Uani 1 1 d D . . . .
Cl1B Cl 0.67867(17) 0.3566(4) 0.44323(15) 0.1059(14) Uani 0.8 1 d . . P A 1
F3 F 0.82282(18) 0.2922(3) 0.6583(2) 0.0362(10) Uani 0.8 1 d . . P B 1
N3 N 0.5450(2) 0.3967(3) 0.68244(18) 0.0233(9) Uani 1 1 d . . . . .
N1 N 0.5193(2) 0.1267(3) 0.67334(18) 0.0232(9) Uani 1 1 d . . . . .
N2 N 0.4782(2) 0.0124(3) 0.62309(19) 0.0274(9) Uani 1 1 d . . . . .
N4 N 0.6117(2) 0.5108(3) 0.6726(2) 0.0310(10) Uani 1 1 d . . . . .
C14 C 0.5211(3) -0.0219(3) 0.6665(2) 0.0271(11) Uani 1 1 d . . . . .
C20 C 0.6217(2) 0.2649(3) 0.6661(2) 0.0222(9) Uani 1 1 d . . . . .
C25 C 0.6532(2) 0.3494(3) 0.6703(2) 0.0242(10) Uani 1 1 d . . . . .
C19 C 0.5465(2) 0.0505(3) 0.6988(2) 0.0232(10) Uani 1 1 d . . . . .
C1 C 0.4812(3) 0.2569(3) 0.6075(2) 0.0249(10) Uani 1 1 d . . . . .
C8 C 0.4374(3) -0.0390(3) 0.5824(2) 0.0285(11) Uani 1 1 d . . . . .
C23 C 0.7566(3) 0.2852(4) 0.6599(2) 0.0311(12) Uani 1 1 d . . . . .
H23 H 0.802699 0.291090 0.658751 0.037 Uiso 0.2 1 calc R U P B 2
C26 C 0.6064(2) 0.4200(3) 0.6762(2) 0.0247(10) Uani 1 1 d . . . . .
C15 C 0.5387(3) -0.1098(4) 0.6803(3) 0.0368(14) Uani 1 1 d . . . . .
H15 H 0.520511 -0.158663 0.658815 0.044 Uiso 1 1 calc R U . . .
C27 C 0.6672(3) 0.5620(3) 0.6614(3) 0.0306(12) Uani 1 1 d . . . . .
C6 C 0.4549(3) 0.1723(3) 0.5901(2) 0.0263(11) Uani 1 1 d . . . . .
C7 C 0.4794(2) 0.1029(3) 0.6281(2) 0.0243(10) Uani 1 1 d . . . . .
C33 C 0.5491(3) 0.5457(3) 0.6753(3) 0.0297(12) Uani 1 1 d . . . . .
C35 C 0.4604(3) 0.6457(4) 0.6757(3) 0.0417(15) Uani 1 1 d . . . . .
H35 H 0.442823 0.704376 0.673335 0.050 Uiso 1 1 calc R U . . .
C21 C 0.6613(3) 0.1929(3) 0.6559(2) 0.0295(11) Uani 1 1 d D . . . .
H21 H 0.641554 0.135769 0.650389 0.035 Uiso 0.8 1 calc R U P C 1
C24 C 0.7210(3) 0.3600(4) 0.6679(2) 0.0294(11) Uani 1 1 d . . . . .
H24 H 0.741488 0.416870 0.671689 0.035 Uiso 1 1 calc R U . . .
C10 C 0.3299(3) -0.0911(4) 0.5441(3) 0.0419(15) Uani 1 1 d . . . . .
H10 H 0.283539 -0.095107 0.544692 0.050 Uiso 1 1 calc R U . . .
C22 C 0.7286(3) 0.2021(4) 0.6535(3) 0.0337(13) Uani 1 1 d . . . . .
H22 H 0.754719 0.151821 0.647631 0.040 Uiso 1 1 calc R U . . .
C34 C 0.5270(3) 0.6329(4) 0.6730(3) 0.0425(16) Uani 1 1 d . . . . .
H34 H 0.555962 0.681388 0.669744 0.051 Uiso 1 1 calc R U . . .
C32 C 0.6817(3) 0.5648(4) 0.6091(3) 0.0368(13) Uani 1 1 d . . . . .
H32 H 0.655206 0.533342 0.580541 0.044 Uiso 1 1 calc R U . . .
C13 C 0.4647(3) -0.0825(4) 0.5431(3) 0.0391(14) Uani 1 1 d . . . . .
H13 H 0.511188 -0.079546 0.542797 0.047 Uiso 1 1 calc R U . . .
C17 C 0.6102(3) -0.0490(4) 0.7589(3) 0.0355(13) Uani 1 1 d . . . . .
H17 H 0.641138 -0.059751 0.790769 0.043 Uiso 1 1 calc R U . . .
C28 C 0.7053(3) 0.6088(4) 0.7038(3) 0.0384(14) Uani 1 1 d . . . . .
H28 H 0.694738 0.606995 0.739465 0.046 Uiso 1 1 calc R U . . .
F2 F 0.3657(4) 0.2235(4) 0.4576(2) 0.080(2) Uani 0.8 1 d . . P D 1
C18 C 0.5919(3) 0.0379(4) 0.7450(2) 0.0298(11) Uani 1 1 d . . . . .
H18 H 0.609979 0.086725 0.766594 0.036 Uiso 1 1 calc R U . . .
C2 C 0.4673(3) 0.3264(4) 0.5707(2) 0.0378(14) Uani 1 1 d . . . . .
H2 H 0.485491 0.383406 0.580192 0.045 Uiso 0.8 1 calc R U P E 1
C36 C 0.4185(3) 0.5746(4) 0.6818(3) 0.0352(13) Uani 1 1 d . . . . .
H36 H 0.373203 0.585996 0.683827 0.042 Uiso 1 1 calc R U . . .
C3 C 0.4280(4) 0.3156(4) 0.5209(3) 0.0501(18) Uani 1 1 d . . . . .
H3 H 0.418874 0.364558 0.496885 0.060 Uiso 1 1 calc R U . . .
C9 C 0.3697(3) -0.0429(4) 0.5829(3) 0.0377(13) Uani 1 1 d . . . . .
H9 H 0.350998 -0.012337 0.610113 0.045 Uiso 1 1 calc R U . . .
C5 C 0.4143(3) 0.1608(4) 0.5396(2) 0.0348(13) Uani 1 1 d . . . . .
H5 H 0.395922 0.104236 0.528908 0.042 Uiso 1 1 calc R U . . .
C12 C 0.4244(4) -0.1305(4) 0.5038(3) 0.0469(17) Uani 1 1 d . . . . .
H12 H 0.443345 -0.161183 0.476736 0.056 Uiso 1 1 calc R U . . .
C16 C 0.5842(3) -0.1214(4) 0.7269(3) 0.0409(15) Uani 1 1 d . . . . .
H16 H 0.598261 -0.179865 0.737590 0.049 Uiso 1 1 calc R U . . .
C37 C 0.4413(3) 0.4871(3) 0.6850(2) 0.0297(11) Uani 1 1 d . . . . .
H37 H 0.412544 0.438774 0.689144 0.036 Uiso 1 1 calc R U . . .
C31 C 0.7362(3) 0.6153(4) 0.5994(3) 0.0437(15) Uani 1 1 d . . . . .
H31 H 0.747154 0.617844 0.563882 0.052 Uiso 1 1 calc R U . . .
C4 C 0.4020(4) 0.2327(4) 0.5065(3) 0.0472(17) Uani 1 1 d . . . . .
H4 H 0.374720 0.225529 0.472315 0.057 Uiso 0.2 1 calc R U P D 2
C38 C 0.5077(3) 0.4734(3) 0.6820(2) 0.0257(11) Uani 1 1 d . . . . .
C30 C 0.7738(3) 0.6609(4) 0.6404(3) 0.0439(16) Uani 1 1 d . . . . .
H30 H 0.810686 0.694939 0.633227 0.053 Uiso 1 1 calc R U . . .
C29 C 0.7588(3) 0.6579(4) 0.6921(3) 0.0421(15) Uani 1 1 d . . . . .
H29 H 0.785422 0.690059 0.720167 0.051 Uiso 1 1 calc R U . . .
C11 C 0.3578(4) -0.1341(4) 0.5036(3) 0.0478(17) Uani 1 1 d . . . . .
H11 H 0.330206 -0.165938 0.475856 0.057 Uiso 1 1 calc R U . . .
C01H C 0.6094(4) 0.3617(6) 0.4746(3) 0.065(2) Uani 1 1 d D . . . .
H01H H 0.581797 0.308730 0.461584 0.078 Uiso 0.8 1 calc R U P A 1
H01A H 0.618524 0.303806 0.457493 0.078 Uiso 0.2 1 calc R U P A 2
C01I C 0.2697(4) 0.1078(5) 0.3780(3) 0.0537(18) Uani 1 1 d . . . . .
H01I H 0.293530 0.165816 0.377472 0.064 Uiso 1 1 calc R U . . .
F4 F 0.4921(10) 0.4052(15) 0.5773(9) 0.061(4) Uiso 0.2 1 d . . P F 2
F1 F 0.6394(11) 0.1148(11) 0.6426(8) 0.061(4) Uiso 0.2 1 d D . P G 2
Cl1A Cl 0.6649(13) 0.4404(18) 0.4532(12) 0.181(7) Uiso 0.2 1 d D . P A 2
ClA Cl 0.5599(2) 0.4509(2) 0.46043(14) 0.0900(11) Uani 0.8 1 d . . P A 1
Cl2 Cl 0.5269(10) 0.389(2) 0.4495(12) 0.181(7) Uiso 0.2 1 d D . P A 2

loop_
_atom_site_aniso_label
_atom_site_aniso_U_11
_atom_site_aniso_U_22
_atom_site_aniso_U_33
_atom_site_aniso_U_23
_atom_site_aniso_U_13
_atom_site_aniso_U_12
Ir1 0.01577(9) 0.01220(9) 0.02741(10) -0.00014(7) 0.00161(6) -0.00056(6)
Cl1 0.0158(5) 0.0201(5) 0.0292(6) 0.0012(4) 0.0005(4) -0.0013(4)
Cl03 0.0840(16) 0.0505(11) 0.0908(18) -0.0066(11) -0.0166(13) 0.0160(11)
Cl04 0.0544(12) 0.123(2) 0.0549(13) -0.0115(13) -0.0007(10) -0.0132(12)
Cl05 0.0846(17) 0.0778(15) 0.0790(17) 0.0028(12) 0.0300(14) 0.0040(12)
Cl06 0.112(2) 0.0658(13) 0.0548(13) -0.0036(10) 0.0082(13) -0.0052(13)
Cl1B 0.0636(19) 0.189(5) 0.067(2) 0.029(2) 0.0176(16) 0.022(2)
F3 0.0131(17) 0.030(2) 0.066(3) -0.002(2) 0.0095(18) -0.0006(15)
N3 0.0185(19) 0.0148(18) 0.036(2) 0.0002(16) 0.0015(18) -0.0006(14)
N1 0.023(2) 0.0119(18) 0.035(3) -0.0010(16) 0.0038(18) -0.0028(14)
N2 0.028(2) 0.018(2) 0.034(3) -0.0037(17) -0.0007(19) 0.0002(16)
N4 0.022(2) 0.0155(19) 0.054(3) 0.0021(19) 0.002(2) -0.0016(16)
C14 0.025(2) 0.018(2) 0.037(3) -0.002(2) 0.003(2) -0.0025(18)
C20 0.021(2) 0.017(2) 0.028(3) 0.0028(18) 0.0028(19) 0.0015(17)
C25 0.019(2) 0.018(2) 0.034(3) 0.0026(19) 0.001(2) -0.0009(17)
C19 0.023(2) 0.016(2) 0.031(3) 0.0004(19) 0.005(2) -0.0017(17)
C1 0.024(2) 0.021(2) 0.028(3) -0.0009(19) -0.0004(19) -0.0017(18)
C8 0.029(3) 0.020(2) 0.036(3) -0.003(2) 0.005(2) -0.006(2)
C23 0.018(2) 0.036(3) 0.040(3) 0.003(2) 0.005(2) 0.002(2)
C26 0.019(2) 0.017(2) 0.037(3) 0.0000(19) -0.001(2) -0.0004(17)
C15 0.036(3) 0.018(2) 0.056(4) 0.001(2) 0.008(3) 0.000(2)
C27 0.021(2) 0.015(2) 0.053(4) 0.004(2) -0.001(2) -0.0038(18)
C6 0.026(2) 0.024(2) 0.029(3) -0.003(2) 0.002(2) -0.0010(19)
C7 0.022(2) 0.017(2) 0.033(3) -0.0041(19) 0.002(2) -0.0019(17)
C33 0.018(2) 0.019(2) 0.050(4) 0.001(2) -0.001(2) 0.0010(18)
C35 0.034(3) 0.023(3) 0.066(5) 0.005(3) 0.003(3) 0.010(2)
C21 0.027(3) 0.021(2) 0.042(3) -0.003(2) 0.009(2) 0.000(2)
C24 0.022(2) 0.026(3) 0.040(3) 0.003(2) 0.004(2) -0.0022(19)
C10 0.035(3) 0.042(3) 0.046(4) -0.004(3) -0.001(3) -0.007(3)
C22 0.027(3) 0.030(3) 0.047(4) -0.002(2) 0.011(2) 0.009(2)
C34 0.034(3) 0.020(3) 0.070(5) 0.005(3) -0.002(3) 0.002(2)
C32 0.030(3) 0.028(3) 0.049(4) 0.005(3) -0.002(3) -0.005(2)
C13 0.035(3) 0.034(3) 0.049(4) -0.007(3) 0.008(3) -0.008(2)
C17 0.031(3) 0.028(3) 0.046(4) 0.005(2) 0.002(3) 0.005(2)
C28 0.036(3) 0.026(3) 0.052(4) -0.001(3) 0.000(3) -0.005(2)
F2 0.120(6) 0.045(3) 0.056(4) 0.003(3) -0.046(4) -0.009(3)
C18 0.022(2) 0.025(3) 0.042(3) -0.001(2) 0.002(2) -0.0008(19)
C2 0.052(4) 0.022(3) 0.035(3) 0.002(2) -0.006(3) -0.004(2)
C36 0.028(3) 0.025(3) 0.052(4) 0.003(2) 0.005(3) 0.006(2)
C3 0.066(5) 0.033(3) 0.044(4) 0.009(3) -0.014(3) 0.000(3)
C9 0.034(3) 0.033(3) 0.045(4) -0.004(3) 0.003(3) -0.004(2)
C5 0.041(3) 0.025(3) 0.036(3) -0.005(2) -0.002(3) -0.004(2)
C12 0.055(4) 0.034(3) 0.053(4) -0.017(3) 0.012(3) -0.006(3)
C16 0.042(3) 0.022(3) 0.058(4) 0.007(3) 0.004(3) 0.008(2)
C37 0.022(2) 0.024(2) 0.043(3) 0.001(2) 0.001(2) 0.0021(19)
C31 0.034(3) 0.043(4) 0.056(4) 0.012(3) 0.010(3) -0.004(3)
C4 0.064(5) 0.037(3) 0.033(3) -0.001(3) -0.014(3) -0.002(3)
C38 0.020(2) 0.020(2) 0.036(3) 0.000(2) 0.001(2) -0.0020(18)
C30 0.027(3) 0.031(3) 0.072(5) 0.012(3) 0.004(3) -0.006(2)
C29 0.027(3) 0.034(3) 0.062(5) 0.000(3) -0.001(3) -0.011(2)
C11 0.049(4) 0.033(3) 0.055(4) -0.005(3) -0.011(3) -0.012(3)
C01H 0.069(6) 0.075(6) 0.048(5) 0.000(4) 0.001(4) -0.006(4)
C01I 0.054(4) 0.044(4) 0.061(5) -0.005(3) 0.004(4) -0.006(3)
ClA 0.141(3) 0.0577(16) 0.073(2) 0.0136(14) 0.022(2) 0.0424(19)

loop_
_atom_type_symbol
_atom_type_description
_atom_type_scat_dispersion_real
_atom_type_scat_dispersion_imag
_atom_type_scat_source
C C 0.0033 0.0016 'International Tables Vol C Tables 4.2.6.8 and 6.1.1.4'
H H 0.0000 0.0000 'International Tables Vol C Tables 4.2.6.8 and 6.1.1.4'
Cl Cl 0.1484 0.1585 'International Tables Vol C Tables 4.2.6.8 and 6.1.1.4'
F F 0.0171 0.0103 'International Tables Vol C Tables 4.2.6.8 and 6.1.1.4'
Ir Ir -1.4442 7.9887 'International Tables Vol C Tables 4.2.6.8 and 6.1.1.4'
N N 0.0061 0.0033 'International Tables Vol C Tables 4.2.6.8 and 6.1.1.4'

loop_
_geom_angle_atom_site_label_1
_geom_angle_atom_site_label_2
_geom_angle_atom_site_label_3
_geom_angle
_geom_angle_site_symmetry_1
_geom_angle_site_symmetry_3
_geom_angle_publ_flag
Cl1 Ir1 Cl1 83.57(4) . 2_656 ?
N3 Ir1 Cl1 98.06(12) . . ?
N3 Ir1 Cl1 88.08(13) . 2_656 ?
N3 Ir1 N1 171.46(18) . . ?
N1 Ir1 Cl1 88.30(12) . . ?
N1 Ir1 Cl1 98.35(13) . 2_656 ?
C20 Ir1 Cl1 171.90(15) . . ?
C20 Ir1 Cl1 88.51(15) . 2_656 ?
C20 Ir1 N3 79.89(17) . . ?
C20 Ir1 N1 94.58(18) . . ?
C20 Ir1 C1 97.9(2) . . ?
C1 Ir1 Cl1 173.40(15) . 2_656 ?
C1 Ir1 Cl1 90.06(15) . . ?
C1 Ir1 N3 94.55(19) . . ?
C1 Ir1 N1 79.67(19) . . ?
Ir1 Cl1 Ir1 96.43(4) . 2_656 ?
C26 N3 Ir1 114.1(3) . . ?
C26 N3 C38 107.8(4) . . ?
C38 N3 Ir1 137.8(3) . . ?
C19 N1 Ir1 137.4(3) . . ?
C7 N1 Ir1 114.1(3) . . ?
C7 N1 C19 108.3(4) . . ?
C14 N2 C8 125.5(4) . . ?
C7 N2 C14 107.4(4) . . ?
C7 N2 C8 127.1(5) . . ?
C26 N4 C27 128.3(4) . . ?
C26 N4 C33 106.8(4) . . ?
C33 N4 C27 124.6(4) . . ?
N2 C14 C19 107.1(4) . . ?
N2 C14 C15 130.7(5) . . ?
C15 C14 C19 122.2(5) . . ?
C25 C20 Ir1 115.8(3) . . ?
C21 C20 Ir1 127.8(4) . . ?
C21 C20 C25 116.0(5) . . ?
C20 C25 C26 111.4(4) . . ?
C24 C25 C20 122.4(5) . . ?
C24 C25 C26 126.2(5) . . ?
N1 C19 C14 107.0(5) . . ?
C18 C19 N1 131.9(5) . . ?
C18 C19 C14 121.0(5) . . ?
C6 C1 Ir1 115.6(4) . . ?
C2 C1 Ir1 128.3(4) . . ?
C2 C1 C6 116.1(5) . . ?
C13 C8 N2 120.7(5) . . ?
C13 C8 C9 120.4(5) . . ?
C9 C8 N2 118.9(5) . . ?
F3 C23 C24 119.4(5) . . ?
F3 C23 C22 117.7(5) . . ?
C24 C23 H23 118.5 . . ?
C24 C23 C22 122.9(5) . . ?
C22 C23 H23 118.5 . . ?
N3 C26 N4 110.8(4) . . ?
N3 C26 C25 117.8(4) . . ?
N4 C26 C25 131.3(5) . . ?
C14 C15 H15 122.0 . . ?
C16 C15 C14 116.1(5) . . ?
C16 C15 H15 122.0 . . ?
C32 C27 N4 119.6(5) . . ?
C32 C27 C28 121.6(5) . . ?
C28 C27 N4 118.8(6) . . ?
C1 C6 C7 111.6(5) . . ?
C5 C6 C1 121.8(5) . . ?
C5 C6 C7 126.5(5) . . ?
N1 C7 N2 110.3(4) . . ?
N1 C7 C6 117.7(4) . . ?
N2 C7 C6 131.1(5) . . ?
N4 C33 C38 106.8(4) . . ?
C34 C33 N4 130.6(5) . . ?
C34 C33 C38 122.6(5) . . ?
C34 C35 H35 119.3 . . ?
C34 C35 C36 121.5(5) . . ?
C36 C35 H35 119.3 . . ?
C20 C21 H21 118.9 . . ?
C22 C21 C20 122.2(5) . . ?
C22 C21 H21 118.9 . . ?
F1 C21 C20 124.7(12) . . ?
F1 C21 C22 112.7(11) . . ?
C25 C24 H24 121.2 . . ?
C23 C24 C25 117.5(5) . . ?
C23 C24 H24 121.2 . . ?
C9 C10 H10 120.2 . . ?
C9 C10 C11 119.6(6) . . ?
C11 C10 H10 120.2 . . ?
C23 C22 C21 118.8(5) . . ?
C23 C22 H22 120.6 . . ?
C21 C22 H22 120.6 . . ?
C33 C34 C35 116.5(5) . . ?
C33 C34 H34 121.8 . . ?
C35 C34 H34 121.8 . . ?
C27 C32 H32 120.9 . . ?
C27 C32 C31 118.3(6) . . ?
C31 C32 H32 120.9 . . ?
C8 C13 H13 120.1 . . ?
C8 C13 C12 119.7(6) . . ?
C12 C13 H13 120.1 . . ?
C18 C17 H17 119.1 . . ?
C18 C17 C16 121.7(6) . . ?
C16 C17 H17 119.1 . . ?
C27 C28 H28 121.1 . . ?
C29 C28 C27 117.8(6) . . ?
C29 C28 H28 121.1 . . ?
C19 C18 C17 117.2(5) . . ?
C19 C18 H18 121.4 . . ?
C17 C18 H18 121.4 . . ?
C1 C2 H2 118.7 . . ?
C3 C2 C1 122.5(5) . . ?
C3 C2 H2 118.7 . . ?
F4 C2 C1 124.7(12) . . ?
F4 C2 C3 112.6(12) . . ?
C35 C36 H36 119.1 . . ?
C35 C36 C37 121.8(5) . . ?
C37 C36 H36 119.1 . . ?
C2 C3 H3 120.5 . . ?
C4 C3 C2 119.1(6) . . ?
C4 C3 H3 120.5 . . ?
C8 C9 H9 120.1 . . ?
C10 C9 C8 119.8(6) . . ?
C10 C9 H9 120.1 . . ?
C6 C5 H5 120.9 . . ?
C4 C5 C6 118.3(5) . . ?
C4 C5 H5 120.9 . . ?
C13 C12 H12 119.8 . . ?
C11 C12 C13 120.4(6) . . ?
C11 C12 H12 119.8 . . ?
C15 C16 C17 121.7(5) . . ?
C15 C16 H16 119.1 . . ?
C17 C16 H16 119.1 . . ?
C36 C37 H37 121.4 . . ?
C38 C37 C36 117.2(5) . . ?
C38 C37 H37 121.4 . . ?
C32 C31 H31 119.7 . . ?
C30 C31 C32 120.7(7) . . ?
C30 C31 H31 119.7 . . ?
F2 C4 C3 117.9(6) . . ?
F2 C4 C5 119.9(6) . . ?
C3 C4 H4 118.9 . . ?
C5 C4 C3 122.2(6) . . ?
C5 C4 H4 118.9 . . ?
N3 C38 C33 107.8(4) . . ?
N3 C38 C37 131.7(5) . . ?
C37 C38 C33 120.4(5) . . ?
C31 C30 H30 119.8 . . ?
C31 C30 C29 120.5(6) . . ?
C29 C30 H30 119.8 . . ?
C28 C29 H29 119.4 . . ?
C30 C29 C28 121.1(6) . . ?
C30 C29 H29 119.4 . . ?
C10 C11 H11 120.0 . . ?
C12 C11 C10 120.0(6) . . ?
C12 C11 H11 120.0 . . ?
Cl06 C01H H01H 106.1 . . ?
Cl06 C01H H01A 106.3 . . ?
Cl06 C01H Cl1A 107.2(11) . . ?
Cl06 C01H Cl2 118.7(11) . . ?
Cl1B C01H Cl06 109.6(5) . . ?
Cl1B C01H H01H 106.1 . . ?
Cl1A C01H H01A 106.3 . . ?
ClA C01H Cl06 111.5(5) . . ?
ClA C01H Cl1B 116.7(5) . . ?
ClA C01H H01H 106.1 . . ?
Cl2 C01H H01A 106.3 . . ?
Cl2 C01H Cl1A 111.2(15) . . ?
Cl03 C01I Cl05 111.0(5) . . ?
Cl03 C01I H01I 108.5 . . ?
Cl04 C01I Cl03 110.7(4) . . ?
Cl04 C01I Cl05 109.4(4) . . ?
Cl04 C01I H01I 108.5 . . ?
Cl05 C01I H01I 108.5 . . ?

loop_
_geom_bond_atom_site_label_1
_geom_bond_atom_site_label_2
_geom_bond_distance
_geom_bond_site_symmetry_2
_geom_bond_publ_flag
Ir1 Cl1 2.4935(12) . ?
Ir1 Cl1 2.5002(12) 2_656 ?
Ir1 N3 2.052(4) . ?
Ir1 N1 2.054(4) . ?
Ir1 C20 1.993(5) . ?
Ir1 C1 1.998(5) . ?
Cl03 C01I 1.751(8) . ?
Cl04 C01I 1.743(8) . ?
Cl05 C01I 1.757(8) . ?
Cl06 C01H 1.740(8) . ?
Cl1B C01H 1.723(9) . ?
F3 C23 1.363(6) . ?
N3 C26 1.334(6) . ?
N3 C38 1.382(6) . ?
N1 C19 1.385(6) . ?
N1 C7 1.333(7) . ?
N2 C14 1.382(7) . ?
N2 C8 1.434(7) . ?
N2 C7 1.366(6) . ?
N4 C26 1.375(6) . ?
N4 C27 1.433(6) . ?
N4 C33 1.392(6) . ?
C14 C19 1.405(7) . ?
C14 C15 1.399(7) . ?
C20 C25 1.420(7) . ?
C20 C21 1.398(7) . ?
C25 C26 1.451(7) . ?
C25 C24 1.404(7) . ?
C19 C18 1.376(8) . ?
C1 C6 1.422(7) . ?
C1 C2 1.393(7) . ?
C8 C13 1.371(8) . ?
C8 C9 1.385(8) . ?
C23 H23 0.9500 . ?
C23 C24 1.371(8) . ?
C23 C22 1.372(8) . ?
C15 H15 0.9500 . ?
C15 C16 1.382(9) . ?
C27 C32 1.387(9) . ?
C27 C28 1.402(8) . ?
C6 C7 1.449(7) . ?
C6 C5 1.407(8) . ?
C33 C34 1.385(7) . ?
C33 C38 1.404(7) . ?
C35 H35 0.9500 . ?
C35 C34 1.386(8) . ?
C35 C36 1.392(8) . ?
C21 H21 0.9500 . ?
C21 C22 1.391(7) . ?
C21 F1 1.282(16) . ?
C24 H24 0.9500 . ?
C10 H10 0.9500 . ?
C10 C9 1.371(9) . ?
C10 C11 1.398(10) . ?
C22 H22 0.9500 . ?
C34 H34 0.9500 . ?
C32 H32 0.9500 . ?
C32 C31 1.400(8) . ?
C13 H13 0.9500 . ?
C13 C12 1.382(9) . ?
C17 H17 0.9500 . ?
C17 C18 1.388(7) . ?
C17 C16 1.405(9) . ?
C28 H28 0.9500 . ?
C28 C29 1.388(8) . ?
F2 C4 1.333(8) . ?
C18 H18 0.9500 . ?
C2 H2 0.9500 . ?
C2 C3 1.380(9) . ?
C2 F4 1.29(2) . ?
C36 H36 0.9500 . ?
C36 C37 1.394(7) . ?
C3 H3 0.9500 . ?
C3 C4 1.380(9) . ?
C9 H9 0.9500 . ?
C5 H5 0.9500 . ?
C5 C4 1.361(9) . ?
C12 H12 0.9500 . ?
C12 C11 1.360(10) . ?
C16 H16 0.9500 . ?
C37 H37 0.9500 . ?
C37 C38 1.383(7) . ?
C31 H31 0.9500 . ?
C31 C30 1.365(10) . ?
C4 H4 0.9500 . ?
C30 H30 0.9500 . ?
C30 C29 1.376(10) . ?
C29 H29 0.9500 . ?
C11 H11 0.9500 . ?
C01H H01H 1.0000 . ?
C01H H01A 1.0000 . ?
C01H Cl1A 1.777(17) . ?
C01H ClA 1.683(10) . ?
C01H Cl2 1.750(17) . ?
C01I H01I 1.0000 . ?

loop_
_geom_torsion_atom_site_label_1
_geom_torsion_atom_site_label_2
_geom_torsion_atom_site_label_3
_geom_torsion_atom_site_label_4
_geom_torsion
_geom_torsion_site_symmetry_1
_geom_torsion_site_symmetry_2
_geom_torsion_site_symmetry_3
_geom_torsion_site_symmetry_4
_geom_torsion_publ_flag
Ir1 N3 C26 N4 176.2(4) . . . . ?
Ir1 N3 C26 C25 0.8(6) . . . . ?
Ir1 N3 C38 C33 -173.5(4) . . . . ?
Ir1 N3 C38 C37 4.2(10) . . . . ?
Ir1 N1 C19 C14 -173.7(4) . . . . ?
Ir1 N1 C19 C18 3.6(9) . . . . ?
Ir1 N1 C7 N2 176.6(3) . . . . ?
Ir1 N1 C7 C6 6.3(6) . . . . ?
Ir1 C20 C25 C26 -11.3(6) . . . . ?
Ir1 C20 C25 C24 169.6(4) . . . . ?
Ir1 C20 C21 C22 -168.6(4) . . . . ?
Ir1 C20 C21 F1 18.6(12) . . . . ?
Ir1 C1 C6 C7 -10.6(6) . . . . ?
Ir1 C1 C6 C5 173.9(4) . . . . ?
Ir1 C1 C2 C3 -174.0(5) . . . . ?
Ir1 C1 C2 F4 10.4(12) . . . . ?
F3 C23 C24 C25 -178.9(5) . . . . ?
F3 C23 C22 C21 179.0(5) . . . . ?
N1 C19 C18 C17 -178.4(5) . . . . ?
N2 C14 C19 N1 -1.2(6) . . . . ?
N2 C14 C19 C18 -178.9(5) . . . . ?
N2 C14 C15 C16 179.4(6) . . . . ?
N2 C8 C13 C12 -179.0(6) . . . . ?
N2 C8 C9 C10 179.4(6) . . . . ?
N4 C27 C32 C31 -180.0(5) . . . . ?
N4 C27 C28 C29 -179.9(5) . . . . ?
N4 C33 C34 C35 178.6(7) . . . . ?
N4 C33 C38 N3 -0.8(7) . . . . ?
N4 C33 C38 C37 -178.8(5) . . . . ?
C14 N2 C8 C13 -74.4(8) . . . . ?
C14 N2 C8 C9 106.7(7) . . . . ?
C14 N2 C7 N1 -1.9(6) . . . . ?
C14 N2 C7 C6 166.6(5) . . . . ?
C14 C19 C18 C17 -1.3(8) . . . . ?
C14 C15 C16 C17 1.0(9) . . . . ?
C20 C25 C26 N3 6.7(7) . . . . ?
C20 C25 C26 N4 -167.6(6) . . . . ?
C20 C25 C24 C23 1.6(9) . . . . ?
C20 C21 C22 C23 -1.9(9) . . . . ?
C25 C20 C21 C22 4.2(8) . . . . ?
C25 C20 C21 F1 -168.7(11) . . . . ?
C19 N1 C7 N2 1.2(6) . . . . ?
C19 N1 C7 C6 -169.1(4) . . . . ?
C19 C14 C15 C16 -1.7(9) . . . . ?
C1 C6 C7 N1 2.6(7) . . . . ?
C1 C6 C7 N2 -165.2(5) . . . . ?
C1 C6 C5 C4 1.9(9) . . . . ?
C1 C2 C3 C4 -0.9(10) . . . . ?
C8 N2 C14 C19 -174.8(5) . . . . ?
C8 N2 C14 C15 4.2(9) . . . . ?
C8 N2 C7 N1 174.7(5) . . . . ?
C8 N2 C7 C6 -16.7(9) . . . . ?
C8 C13 C12 C11 0.7(11) . . . . ?
C26 N3 C38 C33 -0.2(6) . . . . ?
C26 N3 C38 C37 177.5(6) . . . . ?
C26 N4 C27 C32 74.6(8) . . . . ?
C26 N4 C27 C28 -106.2(7) . . . . ?
C26 N4 C33 C34 -179.3(7) . . . . ?
C26 N4 C33 C38 1.5(7) . . . . ?
C26 C25 C24 C23 -177.4(6) . . . . ?
C15 C14 C19 N1 179.7(5) . . . . ?
C15 C14 C19 C18 1.9(8) . . . . ?
C27 N4 C26 N3 -174.4(5) . . . . ?
C27 N4 C26 C25 0.1(10) . . . . ?
C27 N4 C33 C34 -6.2(11) . . . . ?
C27 N4 C33 C38 174.6(5) . . . . ?
C27 C32 C31 C30 -0.4(9) . . . . ?
C27 C28 C29 C30 0.3(9) . . . . ?
C6 C1 C2 C3 2.6(8) . . . . ?
C6 C1 C2 F4 -173.0(11) . . . . ?
C6 C5 C4 F2 177.7(7) . . . . ?
C6 C5 C4 C3 0.0(11) . . . . ?
C7 N1 C19 C14 0.0(6) . . . . ?
C7 N1 C19 C18 177.4(6) . . . . ?
C7 N2 C14 C19 1.9(6) . . . . ?
C7 N2 C14 C15 -179.1(6) . . . . ?
C7 N2 C8 C13 109.6(7) . . . . ?
C7 N2 C8 C9 -69.3(8) . . . . ?
C7 C6 C5 C4 -172.8(6) . . . . ?
C33 N4 C26 N3 -1.7(7) . . . . ?
C33 N4 C26 C25 172.9(6) . . . . ?
C33 N4 C27 C32 -97.0(7) . . . . ?
C33 N4 C27 C28 82.3(7) . . . . ?
C35 C36 C37 C38 0.1(10) . . . . ?
C21 C20 C25 C26 175.1(5) . . . . ?
C21 C20 C25 C24 -4.1(8) . . . . ?
C24 C25 C26 N3 -174.3(5) . . . . ?
C24 C25 C26 N4 11.5(10) . . . . ?
C24 C23 C22 C21 -0.8(9) . . . . ?
C22 C23 C24 C25 0.9(9) . . . . ?
C34 C33 C38 N3 179.9(6) . . . . ?
C34 C33 C38 C37 1.9(10) . . . . ?
C34 C35 C36 C37 -0.6(11) . . . . ?
C32 C27 C28 C29 -0.7(9) . . . . ?
C32 C31 C30 C29 0.1(10) . . . . ?
C13 C8 C9 C10 0.5(9) . . . . ?
C13 C12 C11 C10 -1.7(11) . . . . ?
C28 C27 C32 C31 0.8(9) . . . . ?
C18 C17 C16 C15 -0.5(10) . . . . ?
C2 C1 C6 C7 172.3(5) . . . . ?
C2 C1 C6 C5 -3.2(8) . . . . ?
C2 C3 C4 F2 -178.3(7) . . . . ?
C2 C3 C4 C5 -0.5(12) . . . . ?
C36 C35 C34 C33 1.6(11) . . . . ?
C36 C37 C38 N3 -178.2(6) . . . . ?
C36 C37 C38 C33 -0.7(9) . . . . ?
C9 C8 C13 C12 -0.1(10) . . . . ?
C9 C10 C11 C12 2.1(11) . . . . ?
C5 C6 C7 N1 177.8(5) . . . . ?
C5 C6 C7 N2 10.0(9) . . . . ?
C16 C17 C18 C19 0.6(9) . . . . ?
C31 C30 C29 C28 0.0(10) . . . . ?
C38 N3 C26 N4 1.2(6) . . . . ?
C38 N3 C26 C25 -174.3(5) . . . . ?
C38 C33 C34 C35 -2.3(10) . . . . ?
C11 C10 C9 C8 -1.4(10) . . . . ?
F4 C2 C3 C4 175.2(11) . . . . ?
F1 C21 C22 C23 171.7(11) . . . . ?
